data_2241121
loop_
_publ_author_name
'Goldenberg, Barbara L.'
'Young Jr, Victor G.'
'Barany, George'

_publ_section_title
;
 Crystal structures of three (trichloromethyl)(carbamoyl)disulfanes
;
_journal_issue 10
_journal_name_full 'Acta Crystallographica Section E'
_journal_page_first 1169
_journal_page_last 1173
_journal_paper_doi 10.1107/S2056989015015893
_journal_volume 71
_journal_year 2015
_chemical_formula_iupac 'C9 H8 Cl3 N O S2'
_chemical_formula_moiety 'C9 H8 Cl3 N O S2'
_chemical_formula_sum 'C9 H8 Cl3 N O S2'
_chemical_formula_weight 316.63
_chemical_melting_point_gt 327
_chemical_melting_point_lt 328
_chemical_name_systematic
;
(<i>N</i>-Methyl-<i>N</i>-phenylcarbamoyl)(trichloromethyl)disulfane
;
_space_group_crystal_system triclinic
_space_group_IT_number 2
_space_group_name_Hall '-P 1'
_space_group_name_H-M_alt 'P -1'
_symmetry_space_group_name_Hall '-P 1'
_symmetry_space_group_name_H-M 'P -1'
_atom_sites_solution_hydrogens geom
_audit_creation_method SHELXL-2014/6
_cell_angle_alpha 81.964(2)
_cell_angle_beta 81.806(2)
_cell_angle_gamma 68.851(2)
_cell_formula_units_Z 4
_cell_length_a 8.9231(12)
_cell_length_b 10.1724(13)
_cell_length_c 15.364(2)
_cell_measurement_reflns_used 2932
_cell_measurement_temperature 123(2)
_cell_measurement_theta_max 27.41
_cell_measurement_theta_min 2.46
_cell_volume 1281.5(3)
_computing_cell_refinement
;
SMART (Bruker, 2007)
;
_computing_data_collection
;
SMART (Bruker, 2007)
;
_computing_data_reduction
;
SAINT (Bruker, 2007)
;
_computing_molecular_graphics
;
SHELXTL (Sheldrick, 2008) and <i>Mercury</i>
 (Macrae <i>et al.</i>, 2008)
;
_computing_publication_material
;
SHELXTL (Sheldrick, 2008), PLATON (Spek, 2009),
<i>ACD/ChemBioDraw</i> (ACD/Labs, 2014)
;
_computing_structure_refinement
;
SHELXL2014 (Sheldrick, 2015)
;
_computing_structure_solution
;
SHELXTL (Sheldrick, 2008)
;
_diffrn_ambient_temperature 123(2)
_diffrn_measured_fraction_theta_full 0.999
_diffrn_measured_fraction_theta_max 0.984
_diffrn_measurement_device_type 'Bruker SMART CCD area detector'
_diffrn_measurement_method 'phi and omega scans'
_diffrn_radiation_type MoK\a
_diffrn_radiation_wavelength 0.71073
_diffrn_reflns_av_R_equivalents 0.0342
_diffrn_reflns_limit_h_max 11
_diffrn_reflns_limit_h_min -11
_diffrn_reflns_limit_k_max 12
_diffrn_reflns_limit_k_min -13
_diffrn_reflns_limit_l_max 19
_diffrn_reflns_limit_l_min -19
_diffrn_reflns_number 15282
_diffrn_reflns_theta_full 25.242
_diffrn_reflns_theta_max 27.488
_diffrn_reflns_theta_min 1.345
_exptl_absorpt_coefficient_mu 1.017
_exptl_absorpt_correction_T_max 0.7456
_exptl_absorpt_correction_T_min 0.6761
_exptl_absorpt_correction_type multi-scan
_exptl_absorpt_process_details
;
(SADABS; Sheldrick, 2008)
;
_exptl_crystal_colour colourless
_exptl_crystal_density_diffrn 1.641
_exptl_crystal_description plate
_exptl_crystal_F_000 640
_exptl_crystal_size_max 0.250
_exptl_crystal_size_mid 0.200
_exptl_crystal_size_min 0.090
_refine_diff_density_max 0.387
_refine_diff_density_min -0.272
_refine_ls_extinction_method none
_refine_ls_goodness_of_fit_ref 0.974
_refine_ls_hydrogen_treatment mixed
_refine_ls_matrix_type full
_refine_ls_number_parameters 291
_refine_ls_number_reflns 5790
_refine_ls_number_restraints 0
_refine_ls_restrained_S_all 0.974
_refine_ls_R_factor_all 0.0469
_refine_ls_R_factor_gt 0.0304
_refine_ls_shift/su_max 0.001
_refine_ls_shift/su_mean 0.000
_refine_ls_structure_factor_coef Fsqd
_refine_ls_weighting_details 'w=1/[\s^2^(Fo^2^)+(0.0294P)^2^+0.6770P] where P=(Fo^2^+2Fc^2^)/3'
_refine_ls_weighting_scheme calc
_refine_ls_wR_factor_gt 0.0661
_refine_ls_wR_factor_ref 0.0731
_reflns_number_gt 4557
_reflns_number_total 5790
_reflns_threshold_expression 'I > 2\s(I)'
_cod_data_source_file bg2565sup1.cif
_cod_data_source_block 3
_cod_database_code 2241121
_shelx_space_group_comment
;
The symmetry employed for this shelxl refinement is uniquely defined
by the following loop, which should always be used as a source of
symmetry information in preference to the above space-group names.
They are only intended as comments.
;
_shelx_estimated_absorpt_t_min 0.785
_shelx_estimated_absorpt_t_max 0.914
_shelxl_version_number 2014/6

loop_
_space_group_symop_operation_xyz
'x, y, z'
'-x, -y, -z'

loop_
_atom_site_type_symbol
_atom_site_label
_atom_site_fract_x
_atom_site_fract_y
_atom_site_fract_z
_atom_site_U_iso_or_equiv
_atom_site_adp_type
_atom_site_calc_flag
_atom_site_occupancy
Cl Cl1A 0.39735(6) 0.18646(6) 0.21843(4) 0.02947(13) Uani d 1
Cl Cl2A 0.74662(6) 0.06953(6) 0.18508(4) 0.02861(13) Uani d 1
Cl Cl3A 0.54721(7) 0.15353(7) 0.04057(4) 0.03453(14) Uani d 1
S S1A 0.59372(6) 0.36579(6) 0.14069(4) 0.02254(12) Uani d 1
S S2A 0.37780(6) 0.50367(6) 0.10688(3) 0.02229(12) Uani d 1
O O1A 0.34261(18) 0.50799(16) 0.28397(10) 0.0278(3) Uani d 1
N N1A 0.1137(2) 0.61782(18) 0.21527(11) 0.0216(4) Uani d 1
C C1A 0.5668(2) 0.1953(2) 0.14591(14) 0.0222(4) Uani d 1
C C2A 0.2724(3) 0.5449(2) 0.21823(14) 0.0216(4) Uani d 1
C C3A 0.0124(3) 0.6590(3) 0.29789(15) 0.0330(5) Uani d 1
H H3AA 0.0804 0.6312 0.3468 0.050 Uiso calc 1
H H3AB -0.0674 0.6115 0.3089 0.050 Uiso calc 1
H H3AC -0.0433 0.7618 0.2931 0.050 Uiso calc 1
C C4A 0.0386(2) 0.6638(2) 0.13409(13) 0.0202(4) Uani d 1
C C5A -0.0647(3) 0.6002(2) 0.11406(15) 0.0264(5) Uani d 1
H H5AA -0.0818 0.5242 0.1525 0.032 Uiso calc 1
C C6A -0.1425(3) 0.6478(3) 0.03785(16) 0.0300(5) Uani d 1
H H6AA -0.2142 0.6052 0.0244 0.036 Uiso calc 1
C C7A -0.1160(3) 0.7568(3) -0.01833(15) 0.0307(5) Uani d 1
H H7AA -0.1693 0.7889 -0.0707 0.037 Uiso calc 1
C C8A -0.0124(3) 0.8198(2) 0.00094(15) 0.0301(5) Uani d 1
H H8AA 0.0066 0.8940 -0.0386 0.036 Uiso calc 1
C C9A 0.0643(3) 0.7748(2) 0.07821(14) 0.0255(5) Uani d 1
H H9AA 0.1332 0.8195 0.0924 0.031 Uiso calc 1
Cl Cl1B -0.02011(7) 0.26039(6) 0.25446(4) 0.03331(14) Uani d 1
Cl Cl2B -0.30856(6) 0.26958(5) 0.37202(4) 0.02562(12) Uani d 1
Cl Cl3B -0.02396(7) 0.27511(6) 0.43942(4) 0.03100(14) Uani d 1
S S1B -0.04426(6) 0.01403(5) 0.38013(3) 0.02037(12) Uani d 1
S S2B 0.19477(6) -0.06161(6) 0.39221(3) 0.02144(12) Uani d 1
O O1B 0.19752(18) -0.07526(17) 0.21777(10) 0.0290(4) Uani d 1
N N1B 0.4406(2) -0.17006(18) 0.27509(11) 0.0220(4) Uani d 1
C C1B -0.0950(2) 0.2053(2) 0.36108(14) 0.0213(4) Uani d 1
C C2B 0.2795(3) -0.1046(2) 0.27890(13) 0.0205(4) Uani d 1
C C3B 0.5317(3) -0.2140(3) 0.19095(15) 0.0352(6) Uani d 1
H H3BA 0.4622 -0.1715 0.1431 0.053 Uiso calc 1
H H3BB 0.5691 -0.3174 0.1926 0.053 Uiso calc 1
H H3BC 0.6250 -0.1826 0.1807 0.053 Uiso calc 1
C C4B 0.5250(2) -0.2155(2) 0.35376(13) 0.0191(4) Uani d 1
C C5B 0.5752(2) -0.1230(2) 0.39013(14) 0.0213(4) Uani d 1
H H5BA 0.5574 -0.0298 0.3626 0.026 Uiso calc 1
C C6B 0.6515(3) -0.1679(2) 0.46693(14) 0.0241(5) Uani d 1
H H6BA 0.6852 -0.1048 0.4926 0.029 Uiso calc 1
C C7B 0.6789(2) -0.3044(2) 0.50636(15) 0.0243(5) Uani d 1
H H7BA 0.7295 -0.3344 0.5596 0.029 Uiso calc 1
C C8B 0.6322(3) -0.3973(2) 0.46799(15) 0.0269(5) Uani d 1
H H8BA 0.6535 -0.4917 0.4943 0.032 Uiso calc 1
C C9B 0.5547(2) -0.3531(2) 0.39146(15) 0.0245(5) Uani d 1
H H9BA 0.5223 -0.4166 0.3652 0.029 Uiso calc 1

loop_
_atom_site_aniso_label
_atom_site_aniso_U_11
_atom_site_aniso_U_22
_atom_site_aniso_U_33
_atom_site_aniso_U_12
_atom_site_aniso_U_13
_atom_site_aniso_U_23
Cl1A 0.0243(3) 0.0276(3) 0.0345(3) -0.0101(2) 0.0015(2) 0.0022(2)
Cl2A 0.0235(3) 0.0256(3) 0.0300(3) 0.0005(2) -0.0074(2) -0.0007(2)
Cl3A 0.0382(3) 0.0403(3) 0.0264(3) -0.0111(3) -0.0104(2) -0.0075(2)
S1A 0.0169(3) 0.0241(3) 0.0257(3) -0.0062(2) -0.0052(2) 0.0014(2)
S2A 0.0195(3) 0.0243(3) 0.0189(3) -0.0028(2) -0.0042(2) 0.0009(2)
O1A 0.0284(8) 0.0337(9) 0.0205(8) -0.0074(7) -0.0086(7) -0.0031(7)
N1A 0.0222(9) 0.0225(9) 0.0173(9) -0.0035(7) -0.0029(7) -0.0030(7)
C1A 0.0182(10) 0.0252(11) 0.0205(11) -0.0041(9) -0.0028(8) -0.0019(9)
C2A 0.0244(11) 0.0194(10) 0.0215(11) -0.0072(9) -0.0038(9) -0.0026(8)
C3A 0.0304(13) 0.0390(14) 0.0248(12) -0.0056(11) 0.0022(10) -0.0100(10)
C4A 0.0167(10) 0.0203(10) 0.0189(10) 0.0003(8) -0.0013(8) -0.0054(8)
C5A 0.0239(11) 0.0248(11) 0.0301(12) -0.0082(9) -0.0023(9) -0.0028(9)
C6A 0.0214(11) 0.0370(13) 0.0329(13) -0.0081(10) -0.0035(10) -0.0122(11)
C7A 0.0214(11) 0.0432(14) 0.0200(11) 0.0001(10) -0.0034(9) -0.0080(10)
C8A 0.0284(12) 0.0304(12) 0.0255(12) -0.0044(10) -0.0024(10) 0.0014(10)
C9A 0.0238(11) 0.0241(11) 0.0273(12) -0.0062(9) -0.0035(9) -0.0028(9)
Cl1B 0.0299(3) 0.0319(3) 0.0323(3) -0.0101(2) 0.0021(2) 0.0089(2)
Cl2B 0.0155(2) 0.0262(3) 0.0328(3) -0.0023(2) -0.0045(2) -0.0064(2)
Cl3B 0.0288(3) 0.0259(3) 0.0428(3) -0.0104(2) -0.0143(2) -0.0046(2)
S1B 0.0169(2) 0.0196(3) 0.0239(3) -0.0055(2) -0.0045(2) 0.0002(2)
S2B 0.0169(2) 0.0262(3) 0.0181(3) -0.0022(2) -0.0042(2) -0.0037(2)
O1B 0.0285(8) 0.0374(9) 0.0212(8) -0.0080(7) -0.0092(7) -0.0065(7)
N1B 0.0224(9) 0.0251(9) 0.0180(9) -0.0060(7) -0.0013(7) -0.0071(7)
C1B 0.0169(10) 0.0212(11) 0.0251(11) -0.0058(8) -0.0046(8) 0.0005(9)
C2B 0.0253(11) 0.0185(10) 0.0185(10) -0.0073(9) -0.0020(9) -0.0052(8)
C3B 0.0332(13) 0.0463(15) 0.0239(12) -0.0089(11) 0.0030(10) -0.0158(11)
C4B 0.0149(10) 0.0209(10) 0.0196(10) -0.0028(8) -0.0010(8) -0.0053(8)
C5B 0.0205(10) 0.0187(10) 0.0242(11) -0.0057(8) -0.0015(8) -0.0045(8)
C6B 0.0221(11) 0.0272(11) 0.0268(12) -0.0113(9) -0.0042(9) -0.0061(9)
C7B 0.0163(10) 0.0279(11) 0.0270(12) -0.0056(9) -0.0045(9) -0.0005(9)
C8B 0.0213(11) 0.0202(11) 0.0370(13) -0.0057(9) -0.0047(10) 0.0017(10)
C9B 0.0207(11) 0.0217(11) 0.0322(12) -0.0072(9) -0.0018(9) -0.0074(9)

loop_
_atom_type_symbol
_atom_type_description
_atom_type_scat_dispersion_real
_atom_type_scat_dispersion_imag
_atom_type_scat_source
C C 0.0033 0.0016 'International Tables Vol C Tables 4.2.6.8 and 6.1.1.4'
H H 0.0000 0.0000 'International Tables Vol C Tables 4.2.6.8 and 6.1.1.4'
N N 0.0061 0.0033 'International Tables Vol C Tables 4.2.6.8 and 6.1.1.4'
O O 0.0106 0.0060 'International Tables Vol C Tables 4.2.6.8 and 6.1.1.4'
S S 0.1246 0.1234 'International Tables Vol C Tables 4.2.6.8 and 6.1.1.4'
Cl Cl 0.1484 0.1585 'International Tables Vol C Tables 4.2.6.8 and 6.1.1.4'

loop_
_geom_angle_atom_site_label_1
_geom_angle_atom_site_label_2
_geom_angle_atom_site_label_3
_geom_angle
C1A S1A S2A 102.38(7)
C2A S2A S1A 99.96(7)
C2A N1A C4A 123.13(17)
C2A N1A C3A 118.95(18)
C4A N1A C3A 117.85(17)
Cl1A C1A Cl2A 110.05(11)
Cl1A C1A Cl3A 108.33(11)
Cl2A C1A Cl3A 108.62(11)
Cl1A C1A S1A 112.54(11)
Cl2A C1A S1A 104.78(11)
Cl3A C1A S1A 112.43(11)
O1A C2A N1A 125.9(2)
O1A C2A S2A 122.09(16)
N1A C2A S2A 111.99(15)
N1A C3A H3AA 109.5
N1A C3A H3AB 109.5
H3AA C3A H3AB 109.5
N1A C3A H3AC 109.5
H3AA C3A H3AC 109.5
H3AB C3A H3AC 109.5
C9A C4A C5A 120.4(2)
C9A C4A N1A 120.05(19)
C5A C4A N1A 119.51(19)
C6A C5A C4A 119.8(2)
C6A C5A H5AA 120.1
C4A C5A H5AA 120.1
C7A C6A C5A 120.0(2)
C7A C6A H6AA 120.0
C5A C6A H6AA 120.0
C6A C7A C8A 120.4(2)
C6A C7A H7AA 119.8
C8A C7A H7AA 119.8
C7A C8A C9A 120.2(2)
C7A C8A H8AA 119.9
C9A C8A H8AA 119.9
C4A C9A C8A 119.2(2)
C4A C9A H9AA 120.4
C8A C9A H9AA 120.4
C1B S1B S2B 104.40(7)
C2B S2B S1B 101.59(7)
C2B N1B C4B 122.00(17)
C2B N1B C3B 119.49(18)
C4B N1B C3B 118.00(17)
Cl2B C1B Cl3B 109.89(11)
Cl2B C1B Cl1B 110.25(11)
Cl3B C1B Cl1B 107.66(11)
Cl2B C1B S1B 103.07(10)
Cl3B C1B S1B 113.09(11)
Cl1B C1B S1B 112.83(11)
O1B C2B N1B 126.4(2)
O1B C2B S2B 122.96(16)
N1B C2B S2B 110.65(14)
N1B C3B H3BA 109.5
N1B C3B H3BB 109.5
H3BA C3B H3BB 109.5
N1B C3B H3BC 109.5
H3BA C3B H3BC 109.5
H3BB C3B H3BC 109.5
C9B C4B C5B 120.95(19)
C9B C4B N1B 118.54(18)
C5B C4B N1B 120.51(18)
C6B C5B C4B 119.38(19)
C6B C5B H5BA 120.3
C4B C5B H5BA 120.3
C7B C6B C5B 120.23(19)
C7B C6B H6BA 119.9
C5B C6B H6BA 119.9
C6B C7B C8B 119.9(2)
C6B C7B H7BA 120.1
C8B C7B H7BA 120.1
C9B C8B C7B 120.3(2)
C9B C8B H8BA 119.8
C7B C8B H8BA 119.8
C4B C9B C8B 119.2(2)
C4B C9B H9BA 120.4
C8B C9B H9BA 120.4

loop_
_geom_bond_atom_site_label_1
_geom_bond_atom_site_label_2
_geom_bond_distance
Cl1A C1A 1.768(2)
Cl2A C1A 1.776(2)
Cl3A C1A 1.777(2)
S1A C1A 1.824(2)
S1A S2A 2.0202(7)
S2A C2A 1.856(2)
O1A C2A 1.208(2)
N1A C2A 1.345(3)
N1A C4A 1.440(3)
N1A C3A 1.467(3)
C3A H3AA 0.9800
C3A H3AB 0.9800
C3A H3AC 0.9800
C4A C9A 1.387(3)
C4A C5A 1.389(3)
C5A C6A 1.385(3)
C5A H5AA 0.9500
C6A C7A 1.376(3)
C6A H6AA 0.9500
C7A C8A 1.383(3)
C7A H7AA 0.9500
C8A C9A 1.393(3)
C8A H8AA 0.9500
C9A H9AA 0.9500
Cl1B C1B 1.774(2)
Cl2B C1B 1.768(2)
Cl3B C1B 1.771(2)
S1B C1B 1.822(2)
S1B S2B 2.0160(7)
S2B C2B 1.842(2)
O1B C2B 1.211(2)
N1B C2B 1.346(3)
N1B C4B 1.447(3)
N1B C3B 1.460(3)
C3B H3BA 0.9800
C3B H3BB 0.9800
C3B H3BC 0.9800
C4B C9B 1.384(3)
C4B C5B 1.386(3)
C5B C6B 1.385(3)
C5B H5BA 0.9500
C6B C7B 1.385(3)
C6B H6BA 0.9500
C7B C8B 1.387(3)
C7B H7BA 0.9500
C8B C9B 1.387(3)
C8B H8BA 0.9500
C9B H9BA 0.9500

loop_
_geom_torsion_atom_site_label_1
_geom_torsion_atom_site_label_2
_geom_torsion_atom_site_label_3
_geom_torsion_atom_site_label_4
_geom_torsion
C1A S1A S2A C2A 92.91(10)
S2A S1A C1A Cl1A -55.40(11)
S2A S1A C1A Cl2A -174.96(8)
S2A S1A C1A Cl3A 67.26(11)
C4A N1A C2A O1A 177.3(2)
C3A N1A C2A O1A 0.3(3)
C4A N1A C2A S2A -3.0(2)
C3A N1A C2A S2A -179.98(15)
S1A S2A C2A O1A 10.32(19)
S1A S2A C2A N1A -169.40(14)
C2A N1A C4A C9A -72.9(3)
C3A N1A C4A C9A 104.1(2)
C2A N1A C4A C5A 109.7(2)
C3A N1A C4A C5A -73.3(3)
C9A C4A C5A C6A 0.0(3)
N1A C4A C5A C6A 177.36(19)
C4A C5A C6A C7A 0.8(3)
C5A C6A C7A C8A -0.3(3)
C6A C7A C8A C9A -1.0(3)
C5A C4A C9A C8A -1.2(3)
N1A C4A C9A C8A -178.58(19)
C7A C8A C9A C4A 1.7(3)
C1B S1B S2B C2B -95.23(10)
S2B S1B C1B Cl2B -169.19(7)
S2B S1B C1B Cl3B -50.59(12)
S2B S1B C1B Cl1B 71.90(11)
C4B N1B C2B O1B -172.5(2)
C3B N1B C2B O1B -0.8(3)
C4B N1B C2B S2B 8.1(2)
C3B N1B C2B S2B 179.73(16)
S1B S2B C2B O1B 6.32(19)
S1B S2B C2B N1B -174.23(13)
C2B N1B C4B C9B 93.8(2)
C3B N1B C4B C9B -78.0(3)
C2B N1B C4B C5B -86.4(3)
C3B N1B C4B C5B 101.8(2)
C9B C4B C5B C6B -2.1(3)
N1B C4B C5B C6B 178.12(19)
C4B C5B C6B C7B 0.7(3)
C5B C6B C7B C8B 1.1(3)
C6B C7B C8B C9B -1.6(3)
C5B C4B C9B C8B 1.6(3)
N1B C4B C9B C8B -178.57(19)
C7B C8B C9B C4B 0.2(3)

_cod_database_fobs_code 2241121
